data_7029262
loop_
_publ_author_name
'Krupski, Sergei'
'P\"ottgen, Rainer'
'Schellenberg, Inga'
'Hahn, F. Ekkehardt'

_publ_section_title
;
 Benzannulated N-heterocyclic germylenes and stannylenes with sterically
 demanding N,N'-substituents.
;
_journal_issue 1
_journal_name_full 'Dalton transactions (Cambridge, England : 2003)'
_journal_page_first 173
_journal_page_last 181
_journal_paper_doi 10.1039/c3dt51961a
_journal_volume 43
_journal_year 2014
_chemical_formula_sum 'C30 H38 Ge N2'
_chemical_formula_weight 499.21
_chemical_name_systematic
;
?
;
_space_group_IT_number 14
_symmetry_cell_setting monoclinic
_symmetry_space_group_name_Hall '-P 2ybc'
_symmetry_space_group_name_H-M 'P 1 21/c 1'
_atom_sites_solution_hydrogens geom
_atom_sites_solution_primary direct
_atom_sites_solution_secondary difmap
_audit_creation_method SHELXL-97
_cell_angle_alpha 90.00
_cell_angle_beta 91.713(3)
_cell_angle_gamma 90.00
_cell_formula_units_Z 4
_cell_length_a 9.0671(15)
_cell_length_b 10.9479(18)
_cell_length_c 27.971(5)
_cell_measurement_reflns_used 900
_cell_measurement_temperature 153(2)
_cell_measurement_theta_max 22.5
_cell_measurement_theta_min 1
_cell_volume 2775.3(8)
_computing_cell_refinement 'APEX2(Bruker AXS, 2007)'
_computing_data_collection 'APEX2(Bruker AXS, 2007)'
_computing_data_reduction 'SAINT,SADABS (Bruker AXS, 2007 )'
_computing_molecular_graphics
;
ORTEP3,L.J. Farrugia, J. Appl. Cryst. (1997) 30, 565
;
_computing_structure_refinement
;
SHELXL-97, G. M. Sheldrick, Acta Cryst. (2008) A64, 112-122
;
_computing_structure_solution
;
SHELXS-97 , G. M. Sheldrick, Acta Cryst. (2008) A64, 112-122
;
_diffrn_ambient_temperature 153(2)
_diffrn_detector_area_resol_mean 80
_diffrn_measured_fraction_theta_full 0.990
_diffrn_measured_fraction_theta_max 0.990
_diffrn_measurement_device_type 'CCD area detector'
_diffrn_measurement_method 'Omega and Phi scans'
_diffrn_radiation_monochromator graphite
_diffrn_radiation_source 'rotating anode'
_diffrn_radiation_type MoK\a
_diffrn_radiation_wavelength 0.71073
_diffrn_reflns_av_R_equivalents 0.0443
_diffrn_reflns_av_sigmaI/netI 0.0532
_diffrn_reflns_limit_h_max 12
_diffrn_reflns_limit_h_min -11
_diffrn_reflns_limit_k_max 15
_diffrn_reflns_limit_k_min -15
_diffrn_reflns_limit_l_max 39
_diffrn_reflns_limit_l_min -39
_diffrn_reflns_number 25109
_diffrn_reflns_theta_full 30.00
_diffrn_reflns_theta_max 30.00
_diffrn_reflns_theta_min 1.46
_exptl_absorpt_coefficient_mu 1.122
_exptl_absorpt_correction_T_max 0.9671
_exptl_absorpt_correction_T_min 0.8678
_exptl_absorpt_correction_type multi-scan
_exptl_absorpt_process_details
;
Corrections were done with the SADABS program, utilizing the none merged
raw data obtained from the integration process. Integration and final cell
refinement were done with SAINT.

SADABS reports ratio of Tmin/Tmax = 0.827479

;
_exptl_crystal_colour colourless
_exptl_crystal_density_diffrn 1.195
_exptl_crystal_density_method 'not measured'
_exptl_crystal_description 'transparent stick'
_exptl_crystal_F_000 1056
_exptl_crystal_size_max 0.13
_exptl_crystal_size_mid 0.05
_exptl_crystal_size_min 0.03
_refine_diff_density_max 0.513
_refine_diff_density_min -0.514
_refine_diff_density_rms 0.065
_refine_ls_extinction_method none
_refine_ls_goodness_of_fit_ref 1.018
_refine_ls_hydrogen_treatment noref
_refine_ls_matrix_type full
_refine_ls_number_parameters 306
_refine_ls_number_reflns 8008
_refine_ls_number_restraints 0
_refine_ls_restrained_S_all 1.018
_refine_ls_R_factor_all 0.0749
_refine_ls_R_factor_gt 0.0426
_refine_ls_shift/su_max 0.000
_refine_ls_shift/su_mean 0.000
_refine_ls_structure_factor_coef Fsqd
_refine_ls_weighting_details 'calc w=1/[\s^2^(Fo^2^)+(0.0546P)^2^+0.0000P] where P=(Fo^2^+2Fc^2^)/3'
_refine_ls_weighting_scheme calc
_refine_ls_wR_factor_gt 0.0953
_refine_ls_wR_factor_ref 0.1077
_reflns_number_gt 5528
_reflns_number_total 8008
_reflns_threshold_expression >2sigma(I)
_cod_data_source_file c3dt51961a.txt
_cod_data_source_block sad3
_cod_original_cell_volume 2775.4(8)
_cod_original_sg_symbol_H-M P2(1)/c
_cod_database_code 7029262

loop_
_symmetry_equiv_pos_as_xyz
'x, y, z'
'-x, y+1/2, -z+1/2'
'-x, -y, -z'
'x, -y-1/2, z-1/2'

loop_
_atom_site_label
_atom_site_type_symbol
_atom_site_fract_x
_atom_site_fract_y
_atom_site_fract_z
_atom_site_U_iso_or_equiv
_atom_site_adp_type
_atom_site_occupancy
_atom_site_symmetry_multiplicity
_atom_site_calc_flag
_atom_site_refinement_flags
Ge1 Ge 0.46738(3) 0.07888(2) 0.121769(7) 0.02906(8) Uani 1 1 d .
N1 N 0.43122(18) 0.22149(14) 0.08743(5) 0.0242(4) Uani 1 1 d .
N2 N 0.33580(18) 0.14450(15) 0.16472(5) 0.0247(4) Uani 1 1 d .
C1 C 0.3340(2) 0.30257(17) 0.10848(6) 0.0233(4) Uani 1 1 d .
C2 C 0.2806(2) 0.25916(17) 0.15227(6) 0.0228(4) Uani 1 1 d .
C3 C 0.1836(2) 0.33045(19) 0.17790(7) 0.0282(4) Uani 1 1 d .
H3 H 0.1477 0.3021 0.2075 0.034 Uiso 1 1 calc R
C4 C 0.1397(2) 0.44300(19) 0.15995(8) 0.0314(5) Uani 1 1 d .
H4 H 0.0738 0.4920 0.1774 0.038 Uiso 1 1 calc R
C5 C 0.1913(2) 0.48523(19) 0.11651(8) 0.0325(5) Uani 1 1 d .
H5 H 0.1595 0.5623 0.1045 0.039 Uiso 1 1 calc R
C6 C 0.2888(2) 0.41521(17) 0.09067(7) 0.0281(4) Uani 1 1 d .
H6 H 0.3241 0.4442 0.0611 0.034 Uiso 1 1 calc R
C7 C 0.4840(2) 0.24588(17) 0.04025(6) 0.0233(4) Uani 1 1 d .
C8 C 0.6214(2) 0.30218(17) 0.03516(7) 0.0253(4) Uani 1 1 d .
C9 C 0.6721(2) 0.31794(18) -0.01105(7) 0.0280(4) Uani 1 1 d .
H9 H 0.7658 0.3545 -0.0155 0.034 Uiso 1 1 calc R
C10 C 0.5881(2) 0.28113(18) -0.05046(7) 0.0296(5) Uani 1 1 d .
H10 H 0.6245 0.2926 -0.0816 0.036 Uiso 1 1 calc R
C11 C 0.4516(2) 0.22783(18) -0.04493(7) 0.0285(4) Uani 1 1 d .
H11 H 0.3948 0.2033 -0.0724 0.034 Uiso 1 1 calc R
C12 C 0.3962(2) 0.20961(17) 0.00057(7) 0.0247(4) Uani 1 1 d .
C13 C 0.7146(2) 0.34479(18) 0.07794(7) 0.0294(4) Uani 1 1 d .
H13 H 0.6510 0.3424 0.1065 0.035 Uiso 1 1 calc R
C14 C 0.7677(3) 0.4759(2) 0.07215(10) 0.0507(7) Uani 1 1 d .
H14A H 0.8186 0.5026 0.1017 0.076 Uiso 1 1 calc R
H14B H 0.6829 0.5293 0.0654 0.076 Uiso 1 1 calc R
H14C H 0.8358 0.4802 0.0456 0.076 Uiso 1 1 calc R
C15 C 0.8433(3) 0.2599(2) 0.08768(9) 0.0501(7) Uani 1 1 d .
H15A H 0.8066 0.1769 0.0928 0.075 Uiso 1 1 calc R
H15B H 0.8988 0.2874 0.1163 0.075 Uiso 1 1 calc R
H15C H 0.9080 0.2603 0.0602 0.075 Uiso 1 1 calc R
C16 C 0.2452(2) 0.15107(18) 0.00578(7) 0.0284(4) Uani 1 1 d .
H16 H 0.2218 0.1519 0.0405 0.034 Uiso 1 1 calc R
C17 C 0.2477(3) 0.0182(2) -0.01060(11) 0.0545(7) Uani 1 1 d .
H17A H 0.2727 0.0147 -0.0444 0.082 Uiso 1 1 calc R
H17B H 0.1503 -0.0184 -0.0065 0.082 Uiso 1 1 calc R
H17C H 0.3217 -0.0270 0.0085 0.082 Uiso 1 1 calc R
C18 C 0.1246(3) 0.2231(2) -0.02127(9) 0.0471(6) Uani 1 1 d .
H18A H 0.1209 0.3065 -0.0087 0.071 Uiso 1 1 calc R
H18B H 0.0291 0.1832 -0.0171 0.071 Uiso 1 1 calc R
H18C H 0.1465 0.2256 -0.0553 0.071 Uiso 1 1 calc R
C19 C 0.2912(2) 0.08420(18) 0.20772(7) 0.0261(4) Uani 1 1 d .
C20 C 0.3709(2) 0.10453(18) 0.25031(7) 0.0294(5) Uani 1 1 d .
C21 C 0.3356(3) 0.0350(2) 0.29006(8) 0.0379(5) Uani 1 1 d .
H21 H 0.3896 0.0466 0.3193 0.045 Uiso 1 1 calc R
C22 C 0.2239(3) -0.0502(2) 0.28772(8) 0.0413(6) Uani 1 1 d .
H22 H 0.2031 -0.0983 0.3150 0.050 Uiso 1 1 calc R
C23 C 0.1421(3) -0.0656(2) 0.24572(8) 0.0363(5) Uani 1 1 d .
H23 H 0.0635 -0.1230 0.2447 0.044 Uiso 1 1 calc R
C24 C 0.1729(2) 0.00166(19) 0.20477(7) 0.0301(5) Uani 1 1 d .
C25 C 0.4961(3) 0.1963(2) 0.25392(7) 0.0342(5) Uani 1 1 d .
H25 H 0.4938 0.2452 0.2237 0.041 Uiso 1 1 calc R
C26 C 0.4796(3) 0.2850(3) 0.29528(10) 0.0567(7) Uani 1 1 d .
H26A H 0.3835 0.3256 0.2923 0.085 Uiso 1 1 calc R
H26B H 0.5583 0.3463 0.2946 0.085 Uiso 1 1 calc R
H26C H 0.4865 0.2401 0.3256 0.085 Uiso 1 1 calc R
C27 C 0.6433(3) 0.1309(3) 0.25723(13) 0.0644(8) Uani 1 1 d .
H27A H 0.6479 0.0801 0.2861 0.097 Uiso 1 1 calc R
H27B H 0.7233 0.1911 0.2587 0.097 Uiso 1 1 calc R
H27C H 0.6541 0.0790 0.2290 0.097 Uiso 1 1 calc R
C28 C 0.0842(2) -0.0205(2) 0.15890(8) 0.0364(5) Uani 1 1 d .
H28 H 0.1052 0.0484 0.1366 0.044 Uiso 1 1 calc R
C29 C 0.1333(4) -0.1385(3) 0.13492(11) 0.0684(9) Uani 1 1 d .
H29A H 0.2402 -0.1362 0.1307 0.103 Uiso 1 1 calc R
H29B H 0.0828 -0.1465 0.1036 0.103 Uiso 1 1 calc R
H29C H 0.1085 -0.2084 0.1550 0.103 Uiso 1 1 calc R
C30 C -0.0814(3) -0.0217(3) 0.16655(11) 0.0617(8) Uani 1 1 d .
H30A H -0.1061 -0.0909 0.1871 0.092 Uiso 1 1 calc R
H30B H -0.1340 -0.0298 0.1356 0.092 Uiso 1 1 calc R
H30C H -0.1105 0.0547 0.1819 0.092 Uiso 1 1 calc R

loop_
_atom_site_aniso_label
_atom_site_aniso_U_11
_atom_site_aniso_U_22
_atom_site_aniso_U_33
_atom_site_aniso_U_23
_atom_site_aniso_U_13
_atom_site_aniso_U_12
Ge1 0.03341(14) 0.02993(12) 0.02440(11) 0.00554(9) 0.01035(9) 0.00645(10)
N1 0.0272(9) 0.0268(8) 0.0189(7) 0.0016(6) 0.0077(7) 0.0014(7)
N2 0.0242(9) 0.0303(8) 0.0199(7) 0.0047(6) 0.0056(7) 0.0021(7)
C1 0.0231(10) 0.0252(9) 0.0217(9) 0.0000(7) 0.0019(8) -0.0028(8)
C2 0.0210(10) 0.0275(9) 0.0199(8) -0.0010(7) 0.0010(7) -0.0021(8)
C3 0.0249(11) 0.0370(11) 0.0229(9) -0.0015(8) 0.0051(8) -0.0008(9)
C4 0.0267(11) 0.0339(11) 0.0338(11) -0.0048(9) 0.0045(9) 0.0025(9)
C5 0.0331(12) 0.0275(10) 0.0369(11) 0.0006(9) 0.0027(10) 0.0023(9)
C6 0.0288(11) 0.0288(10) 0.0269(10) 0.0014(8) 0.0041(8) -0.0020(9)
C7 0.0289(11) 0.0224(9) 0.0191(8) 0.0022(7) 0.0070(8) 0.0029(8)
C8 0.0280(11) 0.0235(9) 0.0247(9) 0.0027(7) 0.0037(8) 0.0010(8)
C9 0.0247(11) 0.0301(10) 0.0295(10) 0.0050(8) 0.0069(8) -0.0021(8)
C10 0.0346(12) 0.0328(10) 0.0219(9) 0.0035(8) 0.0086(9) 0.0027(9)
C11 0.0333(12) 0.0307(10) 0.0216(9) 0.0000(8) 0.0015(8) 0.0003(9)
C12 0.0271(11) 0.0243(9) 0.0227(9) 0.0014(7) 0.0034(8) 0.0010(8)
C13 0.0312(12) 0.0310(10) 0.0260(10) -0.0018(8) 0.0038(9) -0.0044(9)
C14 0.0665(19) 0.0349(13) 0.0500(15) 0.0006(11) -0.0114(14) -0.0077(13)
C15 0.0548(18) 0.0463(14) 0.0479(15) -0.0112(12) -0.0188(13) 0.0080(13)
C16 0.0283(11) 0.0309(10) 0.0263(10) -0.0001(8) 0.0045(8) -0.0047(9)
C17 0.0507(17) 0.0363(13) 0.078(2) -0.0079(13) 0.0192(15) -0.0141(12)
C18 0.0316(14) 0.0534(15) 0.0562(16) 0.0126(12) -0.0013(12) -0.0079(11)
C19 0.0262(11) 0.0318(10) 0.0207(9) 0.0042(8) 0.0067(8) 0.0044(9)
C20 0.0300(12) 0.0340(11) 0.0242(10) 0.0013(8) 0.0032(8) 0.0017(9)
C21 0.0445(15) 0.0484(13) 0.0207(10) 0.0058(9) -0.0005(9) -0.0002(11)
C22 0.0499(16) 0.0477(14) 0.0269(11) 0.0124(9) 0.0108(10) -0.0022(11)
C23 0.0330(12) 0.0433(12) 0.0333(11) 0.0049(9) 0.0119(10) -0.0067(10)
C24 0.0267(11) 0.0371(11) 0.0268(10) 0.0009(8) 0.0057(9) -0.0001(9)
C25 0.0351(13) 0.0397(12) 0.0277(11) -0.0001(9) -0.0020(9) -0.0024(10)
C26 0.0595(19) 0.0572(16) 0.0539(16) -0.0205(13) 0.0075(14) -0.0140(14)
C27 0.0335(16) 0.0513(16) 0.108(3) -0.0051(17) 0.0000(16) 0.0001(13)
C28 0.0271(12) 0.0493(13) 0.0328(11) 0.0031(10) -0.0011(9) -0.0040(10)
C29 0.066(2) 0.078(2) 0.0601(18) -0.0302(17) -0.0219(16) 0.0126(17)
C30 0.0308(15) 0.086(2) 0.0679(19) 0.0133(17) -0.0029(13) 0.0000(15)

loop_
_atom_type_symbol
_atom_type_description
_atom_type_scat_dispersion_real
_atom_type_scat_dispersion_imag
_atom_type_scat_source
C C 0.0033 0.0016 'International Tables Vol C Tables 4.2.6.8 and 6.1.1.4'
H H 0.0000 0.0000 'International Tables Vol C Tables 4.2.6.8 and 6.1.1.4'
N N 0.0061 0.0033 'International Tables Vol C Tables 4.2.6.8 and 6.1.1.4'
Ge Ge 0.1547 1.8001 'International Tables Vol C Tables 4.2.6.8 and 6.1.1.4'

loop_
_geom_angle_atom_site_label_1
_geom_angle_atom_site_label_2
_geom_angle_atom_site_label_3
_geom_angle
N1 Ge1 N2 84.41(7)
C1 N1 C7 120.01(15)
C1 N1 Ge1 114.90(12)
C7 N1 Ge1 124.79(12)
C2 N2 C19 120.96(15)
C2 N2 Ge1 114.77(11)
C19 N2 Ge1 124.26(13)
C6 C1 N1 126.74(16)
C6 C1 C2 120.35(17)
N1 C1 C2 112.91(16)
C3 C2 N2 127.25(17)
C3 C2 C1 119.76(18)
N2 C2 C1 112.99(16)
C4 C3 C2 119.45(18)
C3 C4 C5 120.75(19)
C6 C5 C4 120.37(19)
C1 C6 C5 119.31(18)
C8 C7 C12 121.96(16)
C8 C7 N1 119.67(17)
C12 C7 N1 118.35(17)
C9 C8 C7 117.87(18)
C9 C8 C13 120.04(18)
C7 C8 C13 122.09(16)
C10 C9 C8 120.90(19)
C11 C10 C9 120.58(18)
C10 C11 C12 120.69(19)
C11 C12 C7 117.96(18)
C11 C12 C16 119.76(18)
C7 C12 C16 122.28(16)
C15 C13 C8 111.24(17)
C15 C13 C14 110.7(2)
C8 C13 C14 112.09(18)
C12 C16 C17 110.55(17)
C12 C16 C18 111.55(17)
C17 C16 C18 111.1(2)
C20 C19 C24 121.97(17)
C20 C19 N2 119.32(18)
C24 C19 N2 118.63(18)
C19 C20 C21 118.0(2)
C19 C20 C25 122.07(17)
C21 C20 C25 119.9(2)
C22 C21 C20 121.2(2)
C21 C22 C23 119.9(2)
C22 C23 C24 121.2(2)
C23 C24 C19 117.5(2)
C23 C24 C28 119.8(2)
C19 C24 C28 122.60(18)
C27 C25 C20 110.33(19)
C27 C25 C26 111.2(2)
C20 C25 C26 112.50(19)
C24 C28 C30 112.54(19)
C24 C28 C29 110.7(2)
C30 C28 C29 110.8(2)

loop_
_geom_bond_atom_site_label_1
_geom_bond_atom_site_label_2
_geom_bond_distance
Ge1 N1 1.8571(16)
Ge1 N2 1.8624(15)
N1 C1 1.394(2)
N1 C7 1.442(2)
N2 C2 1.392(2)
N2 C19 1.440(2)
C1 C6 1.387(3)
C1 C2 1.413(2)
C2 C3 1.391(3)
C3 C4 1.385(3)
C4 C5 1.394(3)
C5 C6 1.389(3)
C7 C8 1.401(3)
C7 C12 1.404(3)
C8 C9 1.396(3)
C8 C13 1.518(3)
C9 C10 1.382(3)
C10 C11 1.381(3)
C11 C12 1.397(2)
C12 C16 1.522(3)
C13 C15 1.510(3)
C13 C14 1.524(3)
C16 C17 1.525(3)
C16 C18 1.530(3)
C19 C20 1.392(3)
C19 C24 1.403(3)
C20 C21 1.392(3)
C20 C25 1.517(3)
C21 C22 1.377(3)
C22 C23 1.381(3)
C23 C24 1.397(3)
C24 C28 1.513(3)
C25 C27 1.515(3)
C25 C26 1.521(3)
C28 C30 1.523(3)
C28 C29 1.528(4)
